data_7063441
loop_
_publ_author_name
'Patel, Shailykumari K.'
'Deshmukh, Aniket A.'
'Kahar, Lata'
'Raghavaiah, Pallepogu'
'Singh, Vinay K.'

_publ_section_title
;
 Chiral metal--dithiocarbamate complexes with pendant phenolic groups:
 synthesis, crystallographic, photophysical and in silico study
;
_journal_issue 40
_journal_name_full 'New Journal of Chemistry'
_journal_page_first 17472
_journal_page_last 17484
_journal_paper_doi 10.1039/D4NJ03057E
_journal_volume 48
_journal_year 2024
_chemical_absolute_configuration rm
_chemical_formula_moiety 'C19 H17 N O'
_chemical_formula_sum 'C19 H17 N O'
_chemical_formula_weight 275.33
_space_group_crystal_system monoclinic
_space_group_IT_number 4
_space_group_name_Hall 'P 2yb'
_space_group_name_H-M_alt 'P 1 21 1'
_atom_sites_solution_hydrogens geom
_atom_sites_solution_primary direct
_audit_creation_date 2024-09-08
_audit_creation_method
;
Olex2 1.3
(compiled 2020.11.12 svn.r5f609507 for OlexSys, GUI svn.r6408)
;
_audit_update_record
;
2024-09-10 deposited with the CCDC.	2024-09-13 downloaded from the CCDC.
;
_cell_angle_alpha 90
_cell_angle_beta 94.290(11)
_cell_angle_gamma 90
_cell_formula_units_Z 2
_cell_length_a 7.9937(10)
_cell_length_b 8.0745(9)
_cell_length_c 11.8456(14)
_cell_measurement_reflns_used 1902
_cell_measurement_temperature 293(2)
_cell_measurement_theta_max 23.6470
_cell_measurement_theta_min 3.8780
_cell_volume 762.43(16)
_computing_cell_refinement 'CrysAlisPro 1.171.39.29d (Rigaku OD, 2017)'
_computing_data_collection 'CrysAlisPro 1.171.39.29d (Rigaku OD, 2017)'
_computing_data_reduction 'CrysAlisPro 1.171.39.29d (Rigaku OD, 2017)'
_computing_molecular_graphics 'Olex2 1.3 (Dolomanov et al., 2009)'
_computing_publication_material 'Olex2 1.3 (Dolomanov et al., 2009)'
_computing_structure_refinement 'SHELXL 2013/1 (Sheldrick, 2015)'
_computing_structure_solution 'SHELXS  (Sheldrick, 2008)'
_diffrn_ambient_temperature 293(2)
_diffrn_detector 'CCD plate'
_diffrn_detector_area_resol_mean 16.1702
_diffrn_detector_type Eos
_diffrn_measured_fraction_theta_full 0.996
_diffrn_measured_fraction_theta_max 0.918
_diffrn_measurement_details
;
List of Runs (angles in degrees, time in seconds):

  # Type    Start    End  Width  t~exp~   \w     \q     \k     \f   Frames
#--------------------------------------------------------------------------
  1  \w     -2.00  89.00   1.00    1.00    --   19.76  57.00 -60.00   91
  2  \w    -12.00  91.00   1.00    1.00    --   19.76  77.00  30.00  103
  3  \w    -49.00  41.00   1.00    1.00    --   19.76 -57.00 -90.00   90
  4  \w     35.00  98.00   1.00    1.00    --   19.76 178.00 -90.00   63
  5  \w     -2.00  89.00   1.00    1.00    --   19.76  57.00-180.00   91
  6  \w     32.00  98.00   1.00    1.00    --   19.76-178.00 150.00   66
  7  \w    -52.00  50.00   1.00    1.00    --  -20.54  77.00  30.00  102
;
_diffrn_measurement_device 'four-circle diffractometer'
_diffrn_measurement_device_type 'Xcalibur, Eos, Gemini'
_diffrn_measurement_method '\w scans'
_diffrn_orient_matrix_type 'CrysAlisPro convention (1999,Acta A55,543-557)'
_diffrn_orient_matrix_UB_11 -0.0837992000
_diffrn_orient_matrix_UB_12 0.0109477000
_diffrn_orient_matrix_UB_13 0.0144130000
_diffrn_orient_matrix_UB_21 -0.0292096000
_diffrn_orient_matrix_UB_22 -0.0159719000
_diffrn_orient_matrix_UB_23 -0.0570174000
_diffrn_orient_matrix_UB_31 -0.0051373000
_diffrn_orient_matrix_UB_32 -0.0856898000
_diffrn_orient_matrix_UB_33 0.0123733000
_diffrn_radiation_monochromator graphite
_diffrn_radiation_probe x-ray
_diffrn_radiation_type 'Mo K\a'
_diffrn_radiation_wavelength 0.71073
_diffrn_reflns_av_R_equivalents 0.0314
_diffrn_reflns_av_unetI/netI 0.0414
_diffrn_reflns_Laue_measured_fraction_full 0.996
_diffrn_reflns_Laue_measured_fraction_max 0.918
_diffrn_reflns_limit_h_max 10
_diffrn_reflns_limit_h_min -10
_diffrn_reflns_limit_k_max 10
_diffrn_reflns_limit_k_min -10
_diffrn_reflns_limit_l_max 15
_diffrn_reflns_limit_l_min -15
_diffrn_reflns_number 8836
_diffrn_reflns_point_group_measured_fraction_full 0.992
_diffrn_reflns_point_group_measured_fraction_max 0.878
_diffrn_reflns_theta_full 25.242
_diffrn_reflns_theta_max 28.977
_diffrn_reflns_theta_min 3.449
_diffrn_source 'fine-focus sealed X-ray tube'
_diffrn_source_type 'Enhance (Mo) X-ray Source'
_exptl_absorpt_coefficient_mu 0.074
_exptl_absorpt_correction_T_max 1.00000
_exptl_absorpt_correction_T_min 0.79014
_exptl_absorpt_correction_type multi-scan
_exptl_absorpt_process_details
;
CrysAlisPro 1.171.39.29d (Rigaku Oxford Diffraction, 2017)
Empirical absorption correction using spherical harmonics,
 implemented in SCALE3 ABSPACK scaling algorithm.
;
_exptl_crystal_colour colorless
_exptl_crystal_density_diffrn 1.199
_exptl_crystal_density_method 'not measured'
_exptl_crystal_description plate
_exptl_crystal_F_000 292
_exptl_crystal_size_max 0.6
_exptl_crystal_size_mid 0.2
_exptl_crystal_size_min 0.1
_refine_diff_density_max 0.101
_refine_diff_density_min -0.096
_refine_diff_density_rms 0.025
_refine_ls_extinction_coef 0.061(8)
_refine_ls_extinction_expression Fc^*^=kFc[1+0.001xFc^2^\l^3^/sin(2\q)]^-1/4^
_refine_ls_extinction_method SHELXL
_refine_ls_goodness_of_fit_ref 1.010
_refine_ls_hydrogen_treatment constr
_refine_ls_matrix_type full
_refine_ls_number_parameters 193
_refine_ls_number_reflns 3546
_refine_ls_number_restraints 1
_refine_ls_restrained_S_all 1.010
_refine_ls_R_factor_all 0.0819
_refine_ls_R_factor_gt 0.0450
_refine_ls_shift/su_max 0.000
_refine_ls_shift/su_mean 0.000
_refine_ls_structure_factor_coef Fsqd
_refine_ls_weighting_details
;
 w=1/[\s^2^(Fo^2^)+(0.0469P)^2^+0.0146P]
 where P=(Fo^2^+2Fc^2^)/3
;
_refine_ls_weighting_scheme calc
_refine_ls_wR_factor_gt 0.0959
_refine_ls_wR_factor_ref 0.1122
_reflns_Friedel_coverage 0.790
_reflns_Friedel_fraction_full 0.988
_reflns_Friedel_fraction_max 0.832
_reflns_number_gt 2286
_reflns_number_total 3546
_reflns_threshold_expression 'I > 2\s(I)'
_cod_data_source_file d4nj03057e2.cif
_cod_data_source_block exp_1572
_cod_depositor_comments 'Adding full bibliography for 7063441--7063443.cif.'
_cod_original_cell_volume 762.43(15)
_cod_database_code 7063441
_shelxl_version_number 2012-9
_shelx_space_group_comment
;
The symmetry employed for this shelxl refinement is uniquely defined
by the following loop, which should always be used as a source of
symmetry information in preference to the above space-group names.
They are only intended as comments.
;
_shelx_estimated_absorpt_t_max 0.993
_shelx_estimated_absorpt_t_min 0.957
_reflns_odcompleteness_completeness 99.64
_reflns_odcompleteness_iscentric 1
_reflns_odcompleteness_theta 26.32
_olex2_refinement_description
;
1. Fixed Uiso
 At 1.2 times of:
  All C(H) groups
 At 1.5 times of:
  All C(H,H,H) groups, All O(H) groups
2.a Ternary CH refined with riding coordinates:
 C8(H8)
2.b Aromatic/amide H refined with riding coordinates:
 C1(H1A), C4(H4), C5(H5), C6(H6), C7(H7), C11(H11), C12(H12), C13(H13),
 C15(H15), C16(H16), C17(H17), C18(H18)
2.c Idealised Me refined as rotating group:
 C9(H9A,H9B,H9C)
2.d Idealised tetrahedral OH refined as rotating group:
 O1(H1)
;
_olex2_submission_special_instructions 'No special instructions were received'
_oxdiff_exptl_absorpt_empirical_details
;
Empirical correction (ABSPACK) includes:
- Absorption correction using spherical harmonics
- Frame scaling
;
_oxdiff_exptl_absorpt_empirical_full_max 1.243
_oxdiff_exptl_absorpt_empirical_full_min 0.731

loop_
_space_group_symop_operation_xyz
'x, y, z'
'-x, y+1/2, -z'

loop_
_atom_site_label
_atom_site_type_symbol
_atom_site_fract_x
_atom_site_fract_y
_atom_site_fract_z
_atom_site_U_iso_or_equiv
_atom_site_adp_type
_atom_site_occupancy
_atom_site_site_symmetry_order
_atom_site_calc_flag
_atom_site_refinement_flags_posn
_atom_site_refinement_flags_adp
_atom_site_refinement_flags_occupancy
_atom_site_disorder_assembly
_atom_site_disorder_group
O1 O 1.1757(3) 0.5591(3) 0.7265(2) 0.0916(7) Uani 1 1 d . . . . .
H1 H 1.0815 0.5359 0.7446 0.137 Uiso 1 1 calc R U . . .
N1 N 0.8793(3) 0.4244(3) 0.70797(17) 0.0574(6) Uani 1 1 d . . . . .
C1 C 0.9019(4) 0.3986(3) 0.6041(2) 0.0604(7) Uani 1 1 d . . . . .
H1A H 0.8144 0.3544 0.5574 0.073 Uiso 1 1 calc R U . . .
C2 C 1.0599(4) 0.4356(3) 0.5558(2) 0.0643(8) Uani 1 1 d . . . . .
C3 C 1.1889(4) 0.5177(4) 0.6183(3) 0.0715(9) Uani 1 1 d . . . . .
C4 C 1.3357(4) 0.5568(6) 0.5676(4) 0.1013(13) Uani 1 1 d . . . . .
H4 H 1.4217 0.6130 0.6087 0.122 Uiso 1 1 calc R U . . .
C5 C 1.3538(6) 0.5129(7) 0.4583(5) 0.1207(18) Uani 1 1 d . . . . .
H5 H 1.4527 0.5392 0.4256 0.145 Uiso 1 1 calc R U . . .
C6 C 1.2289(8) 0.4308(5) 0.3952(4) 0.1187(18) Uani 1 1 d . . . . .
H6 H 1.2439 0.4000 0.3210 0.142 Uiso 1 1 calc R U . . .
C7 C 1.0810(5) 0.3942(5) 0.4427(3) 0.0947(12) Uani 1 1 d . . . . .
H7 H 0.9947 0.3418 0.3995 0.114 Uiso 1 1 calc R U . . .
C8 C 0.7131(3) 0.3890(3) 0.7469(2) 0.0554(6) Uani 1 1 d . . . . .
H8 H 0.6345 0.3704 0.6806 0.066 Uiso 1 1 calc R U . . .
C9 C 0.6557(4) 0.5398(4) 0.8104(3) 0.0760(9) Uani 1 1 d . . . . .
H9A H 0.7307 0.5583 0.8763 0.114 Uiso 1 1 calc R U . . .
H9B H 0.5444 0.5212 0.8330 0.114 Uiso 1 1 calc R U . . .
H9C H 0.6557 0.6352 0.7620 0.114 Uiso 1 1 calc R U . . .
C10 C 0.7161(3) 0.2354(3) 0.8212(2) 0.0499(6) Uani 1 1 d . . . . .
C11 C 0.8588(3) 0.1882(4) 0.8840(2) 0.0622(8) Uani 1 1 d . . . . .
H11 H 0.9565 0.2498 0.8800 0.075 Uiso 1 1 calc R U . . .
C12 C 0.8602(4) 0.0480(4) 0.9544(2) 0.0755(9) Uani 1 1 d . . . . .
H12 H 0.9584 0.0187 0.9968 0.091 Uiso 1 1 calc R U . . .
C13 C 0.7211(5) -0.0443(4) 0.9613(2) 0.0730(9) Uani 1 1 d . . . . .
H13 H 0.7244 -0.1364 1.0085 0.088 Uiso 1 1 calc R U . . .
C14 C 0.5709(4) -0.0035(3) 0.8981(2) 0.0576(7) Uani 1 1 d . . . . .
C15 C 0.4244(5) -0.1011(4) 0.9013(3) 0.0751(9) Uani 1 1 d . . . . .
H15 H 0.4274 -0.1958 0.9462 0.090 Uiso 1 1 calc R U . . .
C16 C 0.2812(5) -0.0605(4) 0.8414(3) 0.0822(10) Uani 1 1 d . . . . .
H16 H 0.1871 -0.1277 0.8439 0.099 Uiso 1 1 calc R U . . .
C17 C 0.2735(4) 0.0831(4) 0.7750(3) 0.0748(9) Uani 1 1 d . . . . .
H17 H 0.1732 0.1127 0.7353 0.090 Uiso 1 1 calc R U . . .
C18 C 0.4116(3) 0.1794(4) 0.7682(2) 0.0601(7) Uani 1 1 d . . . . .
H18 H 0.4044 0.2735 0.7230 0.072 Uiso 1 1 calc R U . . .
C19 C 0.5664(3) 0.1400(3) 0.8284(2) 0.0495(6) Uani 1 1 d . . . . .

loop_
_atom_site_aniso_label
_atom_site_aniso_U_11
_atom_site_aniso_U_22
_atom_site_aniso_U_33
_atom_site_aniso_U_23
_atom_site_aniso_U_13
_atom_site_aniso_U_12
O1 0.0776(15) 0.116(2) 0.0792(16) 0.0113(14) -0.0057(11) -0.0279(15)
N1 0.0619(14) 0.0567(14) 0.0545(13) 0.0029(11) 0.0094(10) -0.0071(11)
C1 0.0720(18) 0.0498(15) 0.0599(16) -0.0003(14) 0.0084(13) -0.0122(14)
C2 0.083(2) 0.0495(17) 0.0635(16) 0.0092(13) 0.0244(15) 0.0042(14)
C3 0.0643(19) 0.075(2) 0.076(2) 0.0289(17) 0.0116(16) 0.0051(16)
C4 0.065(2) 0.121(3) 0.119(3) 0.066(3) 0.015(2) 0.009(2)
C5 0.104(3) 0.120(4) 0.147(4) 0.077(3) 0.068(3) 0.040(3)
C6 0.171(5) 0.081(3) 0.116(3) 0.033(3) 0.091(4) 0.034(3)
C7 0.146(3) 0.065(2) 0.079(2) 0.0045(17) 0.045(2) -0.005(2)
C8 0.0565(15) 0.0554(15) 0.0546(14) 0.0042(13) 0.0059(12) -0.0054(13)
C9 0.081(2) 0.0545(18) 0.094(2) 0.0042(16) 0.0203(17) 0.0073(15)
C10 0.0549(15) 0.0506(15) 0.0454(14) -0.0039(11) 0.0114(11) 0.0005(12)
C11 0.0596(16) 0.0686(19) 0.0588(17) 0.0006(14) 0.0063(14) -0.0001(15)
C12 0.082(2) 0.082(2) 0.0625(18) 0.0121(16) -0.0001(15) 0.0188(19)
C13 0.093(2) 0.064(2) 0.0635(18) 0.0146(15) 0.0187(17) 0.0117(17)
C14 0.0747(19) 0.0482(15) 0.0530(15) -0.0025(12) 0.0245(14) 0.0036(14)
C15 0.097(2) 0.0526(17) 0.080(2) 0.0008(16) 0.039(2) -0.0046(19)
C16 0.081(2) 0.069(2) 0.101(2) -0.0128(19) 0.035(2) -0.0202(19)
C17 0.0600(18) 0.078(2) 0.088(2) -0.0101(18) 0.0159(15) -0.0072(17)
C18 0.0584(16) 0.0559(16) 0.0676(18) -0.0016(14) 0.0154(14) -0.0014(13)
C19 0.0573(15) 0.0437(14) 0.0497(15) -0.0078(11) 0.0174(12) 0.0051(12)

loop_
_atom_type_symbol
_atom_type_description
_atom_type_scat_dispersion_real
_atom_type_scat_dispersion_imag
_atom_type_scat_source
C C 0.0033 0.0016 'International Tables Vol C Tables 4.2.6.8 and 6.1.1.4'
H H 0.0000 0.0000 'International Tables Vol C Tables 4.2.6.8 and 6.1.1.4'
N N 0.0061 0.0033 'International Tables Vol C Tables 4.2.6.8 and 6.1.1.4'
O O 0.0106 0.0060 'International Tables Vol C Tables 4.2.6.8 and 6.1.1.4'

loop_
_geom_angle_atom_site_label_1
_geom_angle_atom_site_label_2
_geom_angle_atom_site_label_3
_geom_angle
_geom_angle_site_symmetry_1
_geom_angle_site_symmetry_3
_geom_angle_publ_flag
C3 O1 H1 109.5 . . ?
C1 N1 C8 118.0(2) . . ?
N1 C1 H1A 118.8 . . ?
N1 C1 C2 122.4(3) . . ?
C2 C1 H1A 118.8 . . ?
C3 C2 C1 121.3(3) . . ?
C3 C2 C7 118.9(3) . . ?
C7 C2 C1 119.7(3) . . ?
O1 C3 C2 121.4(2) . . ?
O1 C3 C4 119.1(3) . . ?
C2 C3 C4 119.5(3) . . ?
C3 C4 H4 119.9 . . ?
C5 C4 C3 120.3(4) . . ?
C5 C4 H4 119.9 . . ?
C4 C5 H5 119.4 . . ?
C4 C5 C6 121.3(4) . . ?
C6 C5 H5 119.4 . . ?
C5 C6 H6 120.2 . . ?
C5 C6 C7 119.5(4) . . ?
C7 C6 H6 120.2 . . ?
C2 C7 H7 119.8 . . ?
C6 C7 C2 120.4(4) . . ?
C6 C7 H7 119.8 . . ?
N1 C8 H8 108.7 . . ?
N1 C8 C9 108.3(2) . . ?
N1 C8 C10 111.5(2) . . ?
C9 C8 H8 108.7 . . ?
C9 C8 C10 111.0(2) . . ?
C10 C8 H8 108.7 . . ?
C8 C9 H9A 109.5 . . ?
C8 C9 H9B 109.5 . . ?
C8 C9 H9C 109.5 . . ?
H9A C9 H9B 109.5 . . ?
H9A C9 H9C 109.5 . . ?
H9B C9 H9C 109.5 . . ?
C11 C10 C8 121.2(2) . . ?
C11 C10 C19 119.0(2) . . ?
C19 C10 C8 119.8(2) . . ?
C10 C11 H11 119.5 . . ?
C10 C11 C12 121.0(3) . . ?
C12 C11 H11 119.5 . . ?
C11 C12 H12 119.6 . . ?
C13 C12 C11 120.8(3) . . ?
C13 C12 H12 119.6 . . ?
C12 C13 H13 119.5 . . ?
C12 C13 C14 121.0(3) . . ?
C14 C13 H13 119.5 . . ?
C13 C14 C15 122.1(3) . . ?
C13 C14 C19 118.9(3) . . ?
C15 C14 C19 119.0(3) . . ?
C14 C15 H15 119.2 . . ?
C16 C15 C14 121.6(3) . . ?
C16 C15 H15 119.2 . . ?
C15 C16 H16 120.0 . . ?
C15 C16 C17 120.0(3) . . ?
C17 C16 H16 120.0 . . ?
C16 C17 H17 119.8 . . ?
C18 C17 C16 120.4(3) . . ?
C18 C17 H17 119.8 . . ?
C17 C18 H18 119.1 . . ?
C17 C18 C19 121.7(3) . . ?
C19 C18 H18 119.1 . . ?
C14 C19 C10 119.2(2) . . ?
C18 C19 C10 123.6(2) . . ?
C18 C19 C14 117.2(2) . . ?

loop_
_geom_bond_atom_site_label_1
_geom_bond_atom_site_label_2
_geom_bond_distance
_geom_bond_site_symmetry_2
_geom_bond_publ_flag
O1 H1 0.8200 . ?
O1 C3 1.337(4) . ?
N1 C1 1.274(3) . ?
N1 C8 1.466(3) . ?
C1 H1A 0.9300 . ?
C1 C2 1.456(4) . ?
C2 C3 1.392(4) . ?
C2 C7 1.403(4) . ?
C3 C4 1.393(4) . ?
C4 H4 0.9300 . ?
C4 C5 1.361(6) . ?
C5 H5 0.9300 . ?
C5 C6 1.372(7) . ?
C6 H6 0.9300 . ?
C6 C7 1.378(6) . ?
C7 H7 0.9300 . ?
C8 H8 0.9800 . ?
C8 C9 1.520(4) . ?
C8 C10 1.520(4) . ?
C9 H9A 0.9600 . ?
C9 H9B 0.9600 . ?
C9 H9C 0.9600 . ?
C10 C11 1.368(4) . ?
C10 C19 1.430(3) . ?
C11 H11 0.9300 . ?
C11 C12 1.405(4) . ?
C12 H12 0.9300 . ?
C12 C13 1.346(4) . ?
C13 H13 0.9300 . ?
C13 C14 1.406(4) . ?
C14 C15 1.414(4) . ?
C14 C19 1.422(3) . ?
C15 H15 0.9300 . ?
C15 C16 1.342(5) . ?
C16 H16 0.9300 . ?
C16 C17 1.399(5) . ?
C17 H17 0.9300 . ?
C17 C18 1.357(4) . ?
C18 H18 0.9300 . ?
C18 C19 1.417(4) . ?

loop_
_geom_torsion_atom_site_label_1
_geom_torsion_atom_site_label_2
_geom_torsion_atom_site_label_3
_geom_torsion_atom_site_label_4
_geom_torsion
_geom_torsion_site_symmetry_1
_geom_torsion_site_symmetry_2
_geom_torsion_site_symmetry_3
_geom_torsion_site_symmetry_4
_geom_torsion_publ_flag
O1 C3 C4 C5 178.6(3) . . . . ?
N1 C1 C2 C3 -6.9(4) . . . . ?
N1 C1 C2 C7 175.8(3) . . . . ?
N1 C8 C10 C11 28.1(3) . . . . ?
N1 C8 C10 C19 -153.5(2) . . . . ?
C1 N1 C8 C9 -129.4(2) . . . . ?
C1 N1 C8 C10 108.2(3) . . . . ?
C1 C2 C3 O1 3.1(4) . . . . ?
C1 C2 C3 C4 -177.5(3) . . . . ?
C1 C2 C7 C6 179.0(3) . . . . ?
C2 C3 C4 C5 -0.9(5) . . . . ?
C3 C2 C7 C6 1.6(5) . . . . ?
C3 C4 C5 C6 0.4(6) . . . . ?
C4 C5 C6 C7 1.1(7) . . . . ?
C5 C6 C7 C2 -2.1(6) . . . . ?
C7 C2 C3 O1 -179.6(3) . . . . ?
C7 C2 C3 C4 -0.1(4) . . . . ?
C8 N1 C1 C2 177.6(2) . . . . ?
C8 C10 C11 C12 178.7(2) . . . . ?
C8 C10 C19 C14 179.9(2) . . . . ?
C8 C10 C19 C18 0.7(3) . . . . ?
C9 C8 C10 C11 -92.8(3) . . . . ?
C9 C8 C10 C19 85.6(3) . . . . ?
C10 C11 C12 C13 0.5(4) . . . . ?
C11 C10 C19 C14 -1.6(3) . . . . ?
C11 C10 C19 C18 179.1(2) . . . . ?
C11 C12 C13 C14 0.2(4) . . . . ?
C12 C13 C14 C15 178.2(2) . . . . ?
C12 C13 C14 C19 -1.6(4) . . . . ?
C13 C14 C15 C16 179.5(3) . . . . ?
C13 C14 C19 C10 2.3(3) . . . . ?
C13 C14 C19 C18 -178.4(2) . . . . ?
C14 C15 C16 C17 -1.1(4) . . . . ?
C15 C14 C19 C10 -177.5(2) . . . . ?
C15 C14 C19 C18 1.8(3) . . . . ?
C15 C16 C17 C18 1.9(4) . . . . ?
C16 C17 C18 C19 -0.8(4) . . . . ?
C17 C18 C19 C10 178.2(2) . . . . ?
C17 C18 C19 C14 -1.0(3) . . . . ?
C19 C10 C11 C12 0.2(4) . . . . ?
C19 C14 C15 C16 -0.7(4) . . . . ?
